data_4501653
loop_
_publ_author_name
'Li, Cheng-Peng'
'Zhao, Xiao-Hu'
'Chen, Xu-Dong'
'Yu, Qian'
'Du, Miao'

_publ_section_title
;
 Metal-Involved Solvothermal Interconversions of Pyrazinyl Substituted
 Azole Derivatives: Controllability and Mechanism
;
_journal_issue 12
_journal_name_full 'Crystal Growth &amp; Design'
_journal_page_first 5034
_journal_paper_doi 10.1021/cg100200b
_journal_volume 10
_journal_year 2010
_chemical_formula_sum 'C24 H18 N10 O8'
_chemical_formula_weight 574.48
_chemical_name_systematic
; 
 ? 
;
_space_group_IT_number 2
_symmetry_cell_setting triclinic
_symmetry_space_group_name_Hall '-P 1'
_symmetry_space_group_name_H-M 'P -1'
_atom_sites_solution_hydrogens geom
_atom_sites_solution_primary direct
_atom_sites_solution_secondary difmap
_audit_creation_method SHELXL-97
_cell_angle_alpha 75.024(10)
_cell_angle_beta 85.485(12)
_cell_angle_gamma 88.141(12)
_cell_formula_units_Z 2
_cell_length_a 8.361(7)
_cell_length_b 11.400(10)
_cell_length_c 13.716(12)
_cell_measurement_reflns_used 1549
_cell_measurement_temperature 296(2)
_cell_measurement_theta_max 22.09
_cell_measurement_theta_min 2.69
_cell_volume 1258.9(19)
_computing_cell_refinement 'Bruker APEX II'
_computing_data_collection 'Bruker APEX II'
_computing_data_reduction 'Bruker SAINT'
_computing_molecular_graphics 'Bruker SHELXTL'
_computing_publication_material 'Bruker SHELXTL'
_computing_structure_refinement 'SHELXL-97 (Sheldrick, 1997)'
_computing_structure_solution 'SHELXS-97 (Sheldrick, 1990)'
_diffrn_ambient_temperature 296(2)
_diffrn_measured_fraction_theta_full 0.981
_diffrn_measured_fraction_theta_max 0.981
_diffrn_measurement_device_type 'APEX II CCD area detector'
_diffrn_measurement_method 'phi and omega scans'
_diffrn_radiation_monochromator graphite
_diffrn_radiation_source 'fine-focus sealed tube'
_diffrn_radiation_type MoK\a
_diffrn_radiation_wavelength 0.71073
_diffrn_reflns_av_R_equivalents 0.0283
_diffrn_reflns_av_sigmaI/netI 0.0567
_diffrn_reflns_limit_h_max 7
_diffrn_reflns_limit_h_min -9
_diffrn_reflns_limit_k_max 13
_diffrn_reflns_limit_k_min -13
_diffrn_reflns_limit_l_max 15
_diffrn_reflns_limit_l_min -16
_diffrn_reflns_number 6801
_diffrn_reflns_theta_full 25.02
_diffrn_reflns_theta_max 25.02
_diffrn_reflns_theta_min 1.85
_exptl_absorpt_coefficient_mu 0.118
_exptl_absorpt_correction_T_max 1.000000
_exptl_absorpt_correction_T_min 0.540680
_exptl_absorpt_correction_type multi-scan
_exptl_absorpt_process_details SADABS
_exptl_crystal_colour Pale-Red
_exptl_crystal_density_diffrn 1.515
_exptl_crystal_density_meas ?
_exptl_crystal_density_method 'not measured'
_exptl_crystal_description Lamellar
_exptl_crystal_F_000 592
_exptl_crystal_size_max 0.46
_exptl_crystal_size_mid 0.32
_exptl_crystal_size_min 0.12
_refine_diff_density_max 0.278
_refine_diff_density_min -0.222
_refine_diff_density_rms 0.051
_refine_ls_extinction_coef 0.018(2)
_refine_ls_extinction_expression Fc^*^=kFc[1+0.001xFc^2^\l^3^/sin(2\q)]^-1/4^
_refine_ls_extinction_method SHELXL
_refine_ls_goodness_of_fit_ref 1.084
_refine_ls_hydrogen_treatment constr
_refine_ls_matrix_type full
_refine_ls_number_parameters 383
_refine_ls_number_reflns 4366
_refine_ls_number_restraints 0
_refine_ls_restrained_S_all 1.084
_refine_ls_R_factor_all 0.0716
_refine_ls_R_factor_gt 0.0444
_refine_ls_shift/su_max 0.001
_refine_ls_shift/su_mean 0.000
_refine_ls_structure_factor_coef Fsqd
_refine_ls_weighting_details 'calc w=1/[\s^2^(Fo^2^)+(0.0505P)^2^+0.0000P] where P=(Fo^2^+2Fc^2^)/3'
_refine_ls_weighting_scheme calc
_refine_ls_wR_factor_gt 0.1057
_refine_ls_wR_factor_ref 0.1126
_reflns_number_gt 2794
_reflns_number_total 4366
_reflns_threshold_expression >2sigma(I)
_cod_data_source_file cg100200b_si_002.cif
_cod_data_source_block 2
_cod_depositor_comments
;
The following automatic conversions were performed:

'_symmetry_cell_setting' value 'Triclinic' changed to 'triclinic'
according to /home/saulius/struct/CIF-dictionaries/cif_core.dic
dictionary named 'cif_core.dic' version 2.4.2 from
2011-04-26.

'_exptl_absorpt_correction_type' value 'MULTI-SCAN'
changed to 'multi-scan' according to
/home/saulius/struct/CIF-dictionaries/cif_core.dic dictionary named
'cif_core.dic' version 2.4.2 from 2011-04-26.

Automatic conversion script
Id: cif_fix_values 1715 2011-07-08 13:25:40Z adriana 

The following automatic conversions were performed:

'_exptl_crystal_density_meas' value 'NONE' was changed to '?' - the
value is perceived as not measured.

Automatic conversion script
Id: cif_fix_values 3008 2015-01-20 13:52:24Z robertas 
;
_cod_original_cell_volume 1259.0(19)
_cod_original_sg_symbol_H-M P-1
_cod_database_code 4501653

loop_
_symmetry_equiv_pos_as_xyz
'x, y, z'
'-x, -y, -z'

loop_
_atom_site_label
_atom_site_type_symbol
_atom_site_fract_x
_atom_site_fract_y
_atom_site_fract_z
_atom_site_U_iso_or_equiv
_atom_site_adp_type
_atom_site_occupancy
_atom_site_symmetry_multiplicity
_atom_site_calc_flag
_atom_site_refinement_flags
O1 O 0.3743(2) 0.14082(16) 0.70813(12) 0.0561(5) Uani 1 1 d .
O2 O 0.1008(3) 0.31283(14) 0.29250(12) 0.0570(5) Uani 1 1 d .
H2 H 0.0829 0.2558 0.3423 0.086 Uiso 1 1 calc R
O3 O 0.0371(3) 0.17888(19) 0.21168(14) 0.0845(7) Uani 1 1 d .
O4 O 0.0714(2) 0.30389(17) -0.16995(13) 0.0637(6) Uani 1 1 d .
O5 O 0.2436(3) 0.45144(17) -0.24134(13) 0.0699(6) Uani 1 1 d .
H5 H 0.2351 0.4266 -0.2917 0.105 Uiso 1 1 calc R
O6 O 0.4477(2) 0.71469(14) -0.05512(11) 0.0497(5) Uani 1 1 d .
H6 H 0.4988 0.7704 -0.0456 0.075 Uiso 1 1 calc R
O7 O 0.4095(2) 0.66778(16) 0.11273(13) 0.0627(6) Uani 1 1 d .
N1 N 0.3870(3) -0.15375(18) 0.67980(14) 0.0526(6) Uani 1 1 d .
N2 N 0.5134(3) -0.25876(18) 0.52670(15) 0.0488(6) Uani 1 1 d .
N3 N 0.2144(2) 0.04930(17) 0.46501(14) 0.0416(5) Uani 1 1 d .
N4 N 0.1019(2) 0.13959(16) 0.46984(13) 0.0404(5) Uani 1 1 d .
N5 N 0.1503(2) 0.04447(15) 0.62443(12) 0.0337(5) Uani 1 1 d .
N6 N 0.1558(2) 0.02312(16) 0.72819(12) 0.0343(5) Uani 1 1 d .
H6A H 0.0948 -0.0378 0.7639 0.041 Uiso 1 1 d R
N7 N -0.1424(3) 0.16653(17) 0.68772(14) 0.0431(5) Uani 1 1 d .
N8 N -0.2043(3) 0.39922(18) 0.56833(15) 0.0569(6) Uani 1 1 d .
N9 N 0.1820(2) -0.04200(16) 0.93388(14) 0.0409(5) Uani 1 1 d .
N10 N 0.3604(2) 0.10769(16) 1.01618(14) 0.0407(5) Uani 1 1 d .
C1 C 0.4843(4) -0.2499(2) 0.69764(19) 0.0589(8) Uani 1 1 d .
H1 H 0.5120 -0.2831 0.7635 0.071 Uiso 1 1 calc R
C2 C 0.5461(3) -0.3025(2) 0.6229(2) 0.0528(7) Uani 1 1 d .
H2A H 0.6125 -0.3705 0.6401 0.063 Uiso 1 1 calc R
C3 C 0.4175(3) -0.1618(2) 0.50784(18) 0.0443(6) Uani 1 1 d .
H3 H 0.3928 -0.1269 0.4416 0.053 Uiso 1 1 calc R
C4 C 0.3528(3) -0.11079(19) 0.58423(16) 0.0363(6) Uani 1 1 d .
C5 C 0.2425(3) -0.0067(2) 0.55860(16) 0.0358(6) Uani 1 1 d .
C6 C 0.0647(3) 0.13660(19) 0.56524(16) 0.0361(6) Uani 1 1 d .
C7 C -0.0561(3) 0.2138(2) 0.60111(16) 0.0373(6) Uani 1 1 d .
C8 C -0.0868(3) 0.3294(2) 0.54204(18) 0.0490(7) Uani 1 1 d .
H8 H -0.0236 0.3591 0.4824 0.059 Uiso 1 1 calc R
C9 C -0.2900(4) 0.3516(2) 0.6544(2) 0.0563(8) Uani 1 1 d .
H9 H -0.3744 0.3967 0.6753 0.068 Uiso 1 1 calc R
C10 C -0.2576(3) 0.2379(2) 0.71349(18) 0.0501(7) Uani 1 1 d .
H10 H -0.3190 0.2095 0.7742 0.060 Uiso 1 1 calc R
C11 C 0.2757(3) 0.0746(2) 0.76294(16) 0.0361(6) Uani 1 1 d .
C12 C 0.2724(3) 0.04737(19) 0.87596(16) 0.0333(5) Uani 1 1 d .
C13 C 0.3605(3) 0.1208(2) 0.91680(16) 0.0373(6) Uani 1 1 d .
H13 H 0.4222 0.1816 0.8733 0.045 Uiso 1 1 calc R
C14 C 0.2698(3) 0.0183(2) 1.07461(17) 0.0414(6) Uani 1 1 d .
H14 H 0.2653 0.0059 1.1445 0.050 Uiso 1 1 calc R
C15 C 0.1829(3) -0.0557(2) 1.03403(17) 0.0418(6) Uani 1 1 d .
H15 H 0.1227 -0.1175 1.0776 0.050 Uiso 1 1 calc R
C16 C 0.1404(3) 0.36664(19) 0.11483(16) 0.0361(6) Uani 1 1 d .
C17 C 0.1155(3) 0.34205(19) 0.02252(16) 0.0389(6) Uani 1 1 d .
H17 H 0.0569 0.2744 0.0216 0.047 Uiso 1 1 calc R
C18 C 0.1775(3) 0.4177(2) -0.06761(17) 0.0389(6) Uani 1 1 d .
C19 C 0.2649(3) 0.5180(2) -0.06551(17) 0.0383(6) Uani 1 1 d .
H19 H 0.3077 0.5685 -0.1259 0.046 Uiso 1 1 calc R
C20 C 0.2896(3) 0.54419(19) 0.02580(16) 0.0364(6) Uani 1 1 d .
C21 C 0.2262(3) 0.46745(19) 0.11541(16) 0.0356(6) Uani 1 1 d .
H21 H 0.2419 0.4844 0.1767 0.043 Uiso 1 1 calc R
C22 C 0.0856(3) 0.2771(2) 0.21010(18) 0.0445(6) Uani 1 1 d .
C23 C 0.1552(3) 0.3847(2) -0.16430(18) 0.0454(7) Uani 1 1 d .
C24 C 0.3867(3) 0.6476(2) 0.03250(17) 0.0395(6) Uani 1 1 d .
O8 O 0.2706(3) 0.39228(16) 0.58811(12) 0.0741(7) Uani 1 1 d .
H8A H 0.3459 0.3446 0.5766 0.111 Uiso 1 1 d R
H8B H 0.2526 0.4528 0.5389 0.111 Uiso 1 1 d R

loop_
_atom_site_aniso_label
_atom_site_aniso_U_11
_atom_site_aniso_U_22
_atom_site_aniso_U_33
_atom_site_aniso_U_23
_atom_site_aniso_U_13
_atom_site_aniso_U_12
O1 0.0648(14) 0.0682(12) 0.0343(9) -0.0097(9) 0.0025(9) -0.0301(11)
O2 0.0892(16) 0.0458(10) 0.0330(10) -0.0036(8) -0.0037(10) -0.0115(10)
O3 0.132(2) 0.0672(13) 0.0529(12) -0.0073(10) -0.0033(12) -0.0566(14)
O4 0.0825(16) 0.0649(12) 0.0515(11) -0.0252(10) -0.0073(10) -0.0234(11)
O5 0.1057(17) 0.0733(13) 0.0348(10) -0.0186(9) 0.0001(11) -0.0333(12)
O6 0.0712(14) 0.0450(10) 0.0329(9) -0.0082(8) -0.0012(9) -0.0214(9)
O7 0.0890(16) 0.0655(12) 0.0398(11) -0.0240(9) 0.0074(10) -0.0349(11)
N1 0.0699(17) 0.0524(13) 0.0321(12) -0.0068(10) -0.0030(11) 0.0156(12)
N2 0.0594(16) 0.0441(12) 0.0443(13) -0.0144(10) -0.0055(11) 0.0082(11)
N3 0.0504(14) 0.0409(11) 0.0330(11) -0.0094(9) -0.0016(10) 0.0031(10)
N4 0.0481(14) 0.0416(11) 0.0301(11) -0.0072(8) -0.0012(9) -0.0015(10)
N5 0.0437(13) 0.0345(10) 0.0227(10) -0.0062(8) -0.0031(9) -0.0029(9)
N6 0.0450(13) 0.0358(10) 0.0207(10) -0.0042(8) 0.0006(9) -0.0105(9)
N7 0.0535(15) 0.0414(11) 0.0335(11) -0.0094(9) -0.0002(10) 0.0010(11)
N8 0.0740(18) 0.0461(12) 0.0456(14) -0.0057(10) -0.0002(12) 0.0113(12)
N9 0.0481(14) 0.0393(11) 0.0332(11) -0.0043(9) -0.0050(10) -0.0057(10)
N10 0.0508(14) 0.0396(11) 0.0326(11) -0.0098(9) -0.0062(10) -0.0013(10)
C1 0.077(2) 0.0601(17) 0.0341(15) -0.0032(13) -0.0054(14) 0.0157(16)
C2 0.065(2) 0.0424(14) 0.0477(17) -0.0063(12) -0.0026(14) 0.0059(14)
C3 0.0533(18) 0.0449(14) 0.0367(14) -0.0131(11) -0.0074(13) -0.0001(13)
C4 0.0423(16) 0.0349(12) 0.0310(13) -0.0073(10) -0.0007(11) -0.0059(11)
C5 0.0440(16) 0.0381(12) 0.0253(12) -0.0078(10) -0.0011(11) -0.0050(12)
C6 0.0467(16) 0.0343(12) 0.0266(13) -0.0055(10) -0.0041(11) -0.0059(11)
C7 0.0462(16) 0.0362(13) 0.0297(12) -0.0076(10) -0.0055(11) -0.0041(12)
C8 0.0592(19) 0.0425(14) 0.0402(15) -0.0036(12) 0.0015(13) 0.0023(14)
C9 0.073(2) 0.0492(16) 0.0466(16) -0.0146(13) 0.0017(15) 0.0113(15)
C10 0.0604(19) 0.0519(16) 0.0365(14) -0.0122(12) 0.0071(13) 0.0027(14)
C11 0.0446(16) 0.0337(12) 0.0301(13) -0.0081(10) -0.0004(12) -0.0068(12)
C12 0.0364(15) 0.0317(12) 0.0307(12) -0.0054(10) -0.0038(11) -0.0006(11)
C13 0.0431(16) 0.0363(13) 0.0320(13) -0.0076(10) -0.0033(11) -0.0021(11)
C14 0.0543(18) 0.0413(14) 0.0277(13) -0.0067(11) -0.0060(12) 0.0022(13)
C15 0.0461(17) 0.0432(14) 0.0315(13) -0.0020(11) -0.0003(12) -0.0042(12)
C16 0.0416(16) 0.0334(12) 0.0336(13) -0.0084(10) -0.0061(11) 0.0014(11)
C17 0.0445(16) 0.0340(12) 0.0404(14) -0.0115(11) -0.0088(12) -0.0011(11)
C18 0.0474(16) 0.0367(13) 0.0342(13) -0.0101(10) -0.0091(12) 0.0000(12)
C19 0.0472(17) 0.0363(13) 0.0318(13) -0.0085(10) -0.0044(11) -0.0015(12)
C20 0.0439(16) 0.0339(12) 0.0333(13) -0.0119(10) -0.0033(11) -0.0017(11)
C21 0.0421(16) 0.0371(13) 0.0291(12) -0.0106(10) -0.0047(11) 0.0005(11)
C22 0.0510(18) 0.0446(15) 0.0384(14) -0.0096(12) -0.0061(12) -0.0108(13)
C23 0.0597(19) 0.0420(14) 0.0366(14) -0.0118(12) -0.0090(13) -0.0045(14)
C24 0.0487(17) 0.0392(13) 0.0326(14) -0.0136(11) -0.0003(12) -0.0022(12)
O8 0.1157(19) 0.0650(12) 0.0386(10) -0.0116(9) -0.0084(11) 0.0345(12)

loop_
_atom_type_symbol
_atom_type_description
_atom_type_scat_dispersion_real
_atom_type_scat_dispersion_imag
_atom_type_scat_source
C C 0.0033 0.0016 'International Tables Vol C Tables 4.2.6.8 and 6.1.1.4'
H H 0.0000 0.0000 'International Tables Vol C Tables 4.2.6.8 and 6.1.1.4'
N N 0.0061 0.0033 'International Tables Vol C Tables 4.2.6.8 and 6.1.1.4'
O O 0.0106 0.0060 'International Tables Vol C Tables 4.2.6.8 and 6.1.1.4'

loop_
_geom_angle_atom_site_label_1
_geom_angle_atom_site_label_2
_geom_angle_atom_site_label_3
_geom_angle
C22 O2 H2 109.5
C23 O5 H5 109.5
C24 O6 H6 109.5
C1 N1 C4 115.4(2)
C3 N2 C2 115.7(2)
C5 N3 N4 106.96(18)
C6 N4 N3 108.76(18)
C6 N5 C5 105.84(18)
C6 N5 N6 124.80(17)
C5 N5 N6 128.72(18)
C11 N6 N5 117.79(18)
C11 N6 H6A 126.1
N5 N6 H6A 114.2
C10 N7 C7 115.6(2)
C9 N8 C8 116.1(2)
C12 N9 C15 115.6(2)
C13 N10 C14 115.9(2)
N1 C1 C2 122.9(2)
N1 C1 H1 118.6
C2 C1 H1 118.6
N2 C2 C1 121.9(2)
N2 C2 H2A 119.0
C1 C2 H2A 119.0
N2 C3 C4 122.0(2)
N2 C3 H3 119.0
C4 C3 H3 119.0
N1 C4 C3 122.1(2)
N1 C4 C5 118.8(2)
C3 C4 C5 119.1(2)
N3 C5 N5 109.7(2)
N3 C5 C4 122.9(2)
N5 C5 C4 127.3(2)
N4 C6 N5 108.71(19)
N4 C6 C7 125.0(2)
N5 C6 C7 126.18(19)
N7 C7 C8 121.8(2)
N7 C7 C6 118.1(2)
C8 C7 C6 120.0(2)
N8 C8 C7 121.8(2)
N8 C8 H8 119.1
C7 C8 H8 119.1
N8 C9 C10 121.9(2)
N8 C9 H9 119.1
C10 C9 H9 119.1
N7 C10 C9 122.8(2)
N7 C10 H10 118.6
C9 C10 H10 118.6
O1 C11 N6 123.4(2)
O1 C11 C12 122.2(2)
N6 C11 C12 114.3(2)
N9 C12 C13 121.9(2)
N9 C12 C11 120.4(2)
C13 C12 C11 117.6(2)
N10 C13 C12 122.5(2)
N10 C13 H13 118.8
C12 C13 H13 118.8
N10 C14 C15 121.7(2)
N10 C14 H14 119.1
C15 C14 H14 119.1
N9 C15 C14 122.4(2)
N9 C15 H15 118.8
C14 C15 H15 118.8
C21 C16 C17 119.4(2)
C21 C16 C22 121.7(2)
C17 C16 C22 118.7(2)
C18 C17 C16 120.5(2)
C18 C17 H17 119.8
C16 C17 H17 119.8
C19 C18 C17 119.4(2)
C19 C18 C23 121.8(2)
C17 C18 C23 118.7(2)
C18 C19 C20 120.8(2)
C18 C19 H19 119.6
C20 C19 H19 119.6
C21 C20 C19 119.0(2)
C21 C20 C24 118.0(2)
C19 C20 C24 123.0(2)
C16 C21 C20 121.0(2)
C16 C21 H21 119.5
C20 C21 H21 119.5
O3 C22 O2 122.9(2)
O3 C22 C16 122.7(2)
O2 C22 C16 114.3(2)
O4 C23 O5 124.1(2)
O4 C23 C18 123.6(2)
O5 C23 C18 112.2(2)
O7 C24 O6 122.9(2)
O7 C24 C20 122.1(2)
O6 C24 C20 114.9(2)
H8A O8 H8B 115.5

loop_
_geom_bond_atom_site_label_1
_geom_bond_atom_site_label_2
_geom_bond_distance
O1 C11 1.210(3)
O2 C22 1.313(3)
O2 H2 0.8200
O3 C22 1.197(3)
O4 C23 1.198(3)
O5 C23 1.319(3)
O5 H5 0.8200
O6 C24 1.320(3)
O6 H6 0.8200
O7 C24 1.211(3)
N1 C1 1.326(3)
N1 C4 1.326(3)
N2 C3 1.326(3)
N2 C2 1.332(3)
N3 C5 1.314(3)
N3 N4 1.382(3)
N4 C6 1.313(3)
N5 C6 1.370(3)
N5 C5 1.373(3)
N5 N6 1.385(3)
N6 C11 1.355(3)
N6 H6A 0.8892
N7 C10 1.326(3)
N7 C7 1.335(3)
N8 C9 1.328(3)
N8 C8 1.330(3)
N9 C12 1.333(3)
N9 C15 1.343(3)
N10 C13 1.332(3)
N10 C14 1.337(3)
C1 C2 1.375(4)
C1 H1 0.9300
C2 H2A 0.9300
C3 C4 1.391(3)
C3 H3 0.9300
C4 C5 1.465(3)
C6 C7 1.457(3)
C7 C8 1.385(3)
C8 H8 0.9300
C9 C10 1.371(4)
C9 H9 0.9300
C10 H10 0.9300
C11 C12 1.499(3)
C12 C13 1.379(3)
C13 H13 0.9300
C14 C15 1.377(3)
C14 H14 0.9300
C15 H15 0.9300
C16 C21 1.377(3)
C16 C17 1.398(3)
C16 C22 1.485(3)
C17 C18 1.385(3)
C17 H17 0.9300
C18 C19 1.384(3)
C18 C23 1.496(3)
C19 C20 1.392(3)
C19 H19 0.9300
C20 C21 1.389(3)
C20 C24 1.479(3)
C21 H21 0.9300
O8 H8A 0.8502
O8 H8B 0.8504

loop_
_geom_torsion_atom_site_label_1
_geom_torsion_atom_site_label_2
_geom_torsion_atom_site_label_3
_geom_torsion_atom_site_label_4
_geom_torsion
C5 N3 N4 C6 0.1(3)
C6 N5 N6 C11 -92.5(3)
C5 N5 N6 C11 77.1(3)
C4 N1 C1 C2 -0.2(4)
C3 N2 C2 C1 -0.2(4)
N1 C1 C2 N2 0.9(5)
C2 N2 C3 C4 -1.2(4)
C1 N1 C4 C3 -1.2(4)
C1 N1 C4 C5 178.3(2)
N2 C3 C4 N1 2.1(4)
N2 C3 C4 C5 -177.5(2)
N4 N3 C5 N5 0.3(3)
N4 N3 C5 C4 178.3(2)
C6 N5 C5 N3 -0.6(3)
N6 N5 C5 N3 -171.7(2)
C6 N5 C5 C4 -178.4(2)
N6 N5 C5 C4 10.5(4)
N1 C4 C5 N3 173.0(2)
C3 C4 C5 N3 -7.4(4)
N1 C4 C5 N5 -9.4(4)
C3 C4 C5 N5 170.1(2)
N3 N4 C6 N5 -0.5(3)
N3 N4 C6 C7 -176.7(2)
C5 N5 C6 N4 0.7(3)
N6 N5 C6 N4 172.21(19)
C5 N5 C6 C7 176.8(2)
N6 N5 C6 C7 -11.7(4)
C10 N7 C7 C8 -0.6(4)
C10 N7 C7 C6 -175.7(2)
N4 C6 C7 N7 144.8(2)
N5 C6 C7 N7 -30.7(4)
N4 C6 C7 C8 -30.5(4)
N5 C6 C7 C8 154.0(2)
C9 N8 C8 C7 0.1(4)
N7 C7 C8 N8 -0.3(4)
C6 C7 C8 N8 174.8(2)
C8 N8 C9 C10 0.9(4)
C7 N7 C10 C9 1.7(4)
N8 C9 C10 N7 -1.9(4)
N5 N6 C11 O1 2.4(3)
N5 N6 C11 C12 179.75(17)
C15 N9 C12 C13 -0.2(3)
C15 N9 C12 C11 -177.5(2)
O1 C11 C12 N9 -167.8(2)
N6 C11 C12 N9 14.8(3)
O1 C11 C12 C13 14.7(3)
N6 C11 C12 C13 -162.7(2)
C14 N10 C13 C12 0.3(3)
N9 C12 C13 N10 -0.4(4)
C11 C12 C13 N10 177.1(2)
C13 N10 C14 C15 0.3(3)
C12 N9 C15 C14 0.8(3)
N10 C14 C15 N9 -0.9(4)
C21 C16 C17 C18 0.5(3)
C22 C16 C17 C18 -174.2(2)
C16 C17 C18 C19 0.2(3)
C16 C17 C18 C23 177.0(2)
C17 C18 C19 C20 -0.7(4)
C23 C18 C19 C20 -177.4(2)
C18 C19 C20 C21 0.5(3)
C18 C19 C20 C24 177.8(2)
C17 C16 C21 C20 -0.6(3)
C22 C16 C21 C20 173.8(2)
C19 C20 C21 C16 0.2(3)
C24 C20 C21 C16 -177.3(2)
C21 C16 C22 O3 -166.1(3)
C17 C16 C22 O3 8.4(4)
C21 C16 C22 O2 11.3(3)
C17 C16 C22 O2 -174.1(2)
C19 C18 C23 O4 -174.6(3)
C17 C18 C23 O4 8.7(4)
C19 C18 C23 O5 8.1(3)
C17 C18 C23 O5 -168.6(2)
C21 C20 C24 O7 -1.2(4)
C19 C20 C24 O7 -178.6(2)
C21 C20 C24 O6 177.9(2)
C19 C20 C24 O6 0.6(3)

loop_
_cod_related_entry_id
_cod_related_entry_database
_cod_related_entry_code
1 ChemSpider 30661344
